data_4516591
loop_
_publ_author_name
'Partes, Christoph'
'Yildirim, Can'
'Schuster, Swen'
'Kind, Martin'
'Bats, Jan W.'
'Zharnikov, Michael'
'Terfort, Andreas'

_publ_section_title
;
 Self-Assembled Monolayers of Pseudo-C<sub>2v</sub>-Symmetric,
 Low-Band-Gap Areneoxazolethiolates on Gold Surfaces.
;
_journal_issue 44
_journal_name_full 'Langmuir : the ACS journal of surfaces and colloids'
_journal_page_first 11474
_journal_page_last 11484
_journal_paper_doi 10.1021/acs.langmuir.6b03055
_journal_volume 32
_journal_year 2016
_chemical_formula_moiety 'C11 H7 N O S'
_chemical_formula_sum 'C11 H7 N O S'
_chemical_formula_weight 201.24
_space_group_IT_number 15
_space_group_name_Hall '-C 2yc'
_space_group_name_H-M_alt 'C 1 2/c 1'
_symmetry_cell_setting monoclinic
_symmetry_space_group_name_H-M 'C 1 2/c 1'
_atom_sites_solution_hydrogens geom
_atom_sites_solution_primary direct
_atom_sites_solution_secondary difmap
_audit_creation_method SHELXL-97
_cell_angle_alpha 90.00
_cell_angle_beta 93.9420(10)
_cell_angle_gamma 90.00
_cell_formula_units_Z 8
_cell_length_a 18.4892(18)
_cell_length_b 13.1410(13)
_cell_length_c 7.5192(7)
_cell_measurement_reflns_used 4969
_cell_measurement_temperature 191(2)
_cell_measurement_theta_max 25
_cell_measurement_theta_min 3
_cell_volume 1822.6(3)
_computing_cell_refinement 'SAINT (Siemens, 1995)'
_computing_data_collection 'SMART (Siemens, 1995)'
_computing_data_reduction 'SAINT (Siemens, 1995)'
_computing_molecular_graphics 'SHELXTL (Sheldrick, 2008)'
_computing_publication_material 'SHELXL-97 (Sheldrick, 2008)'
_computing_structure_refinement 'SHELXL-97 (Sheldrick, 2008)'
_computing_structure_solution 'SHELXS-97 (Sheldrick, 2008)'
_diffrn_ambient_temperature 191(2)
_diffrn_measured_fraction_theta_full 0.993
_diffrn_measured_fraction_theta_max 0.979
_diffrn_measurement_device_type Siemens_SMART_1K_CCD
_diffrn_measurement_method \w
_diffrn_radiation_monochromator graphite
_diffrn_radiation_source 'normal-focus sealed tube'
_diffrn_radiation_type MoK\a
_diffrn_radiation_wavelength 0.71073
_diffrn_reflns_av_R_equivalents 0.0604
_diffrn_reflns_av_unetI/netI 0.0475
_diffrn_reflns_limit_h_max 22
_diffrn_reflns_limit_h_min -22
_diffrn_reflns_limit_k_max 16
_diffrn_reflns_limit_k_min -16
_diffrn_reflns_limit_l_max 9
_diffrn_reflns_limit_l_min -9
_diffrn_reflns_number 9598
_diffrn_reflns_theta_full 26.00
_diffrn_reflns_theta_max 26.49
_diffrn_reflns_theta_min 1.90
_diffrn_standards_decay_% 0.0
_diffrn_standards_interval_time 900
_diffrn_standards_number 178
_exptl_absorpt_coefficient_mu 0.314
_exptl_absorpt_correction_T_max 0.933
_exptl_absorpt_correction_T_min 0.801
_exptl_absorpt_correction_type multi-scan
_exptl_absorpt_process_details 'SADABS (Sheldrick, 2000)'
_exptl_crystal_colour colorles
_exptl_crystal_density_diffrn 1.467
_exptl_crystal_density_method 'not measured'
_exptl_crystal_description block
_exptl_crystal_F_000 832
_exptl_crystal_size_max 0.50
_exptl_crystal_size_mid 0.40
_exptl_crystal_size_min 0.22
_refine_diff_density_max 0.372
_refine_diff_density_min -0.201
_refine_diff_density_rms 0.058
_refine_ls_extinction_method none
_refine_ls_goodness_of_fit_ref 1.095
_refine_ls_hydrogen_treatment mixed
_refine_ls_matrix_type full
_refine_ls_number_parameters 131
_refine_ls_number_reflns 1851
_refine_ls_number_restraints 0
_refine_ls_restrained_S_all 1.095
_refine_ls_R_factor_all 0.0665
_refine_ls_R_factor_gt 0.0463
_refine_ls_shift/su_max 0.001
_refine_ls_shift/su_mean 0.000
_refine_ls_structure_factor_coef Fsqd
_refine_ls_weighting_details 'calc w=1/[\s^2^(Fo^2^)+(0.049P)^2^+2.8P] where P=(Fo^2^+2Fc^2^)/3'
_refine_ls_weighting_scheme calc
_refine_ls_wR_factor_gt 0.1160
_refine_ls_wR_factor_ref 0.1247
_reflns_number_gt 1408
_reflns_number_total 1851
_reflns_threshold_expression I>2sigma(I)
_cod_data_source_file la6b03055_si_002.cif
_cod_data_source_block partes1
_cod_original_sg_symbol_H-M 'C 2/c'
_cod_database_code 4516591

loop_
_symmetry_equiv_pos_as_xyz
'x, y, z'
'-x, y, -z+1/2'
'x+1/2, y+1/2, z'
'-x+1/2, y+1/2, -z+1/2'
'-x, -y, -z'
'x, -y, z-1/2'
'-x+1/2, -y+1/2, -z'
'x+1/2, -y+1/2, z-1/2'

loop_
_atom_site_label
_atom_site_type_symbol
_atom_site_fract_x
_atom_site_fract_y
_atom_site_fract_z
_atom_site_U_iso_or_equiv
_atom_site_adp_type
_atom_site_occupancy
_atom_site_symmetry_multiplicity
_atom_site_calc_flag
_atom_site_refinement_flags
S1 S 0.04975(4) 0.63742(6) 1.03253(9) 0.0375(2) Uani 1 1 d .
O1 O 0.18417(9) 0.65275(13) 0.9382(2) 0.0315(4) Uani 1 1 d .
C1 C 0.22392(13) 0.64407(18) 0.7874(3) 0.0276(5) Uani 1 1 d .
C3 C 0.32337(13) 0.64168(18) 0.6069(3) 0.0304(6) Uani 1 1 d .
N1 N 0.10775(12) 0.61465(16) 0.7115(3) 0.0311(5) Uani 1 1 d .
C8 C 0.27519(14) 0.61595(17) 0.4562(3) 0.0283(6) Uani 1 1 d .
C5 C 0.42486(15) 0.6353(2) 0.4205(4) 0.0410(7) Uani 1 1 d .
H5A H 0.4754 0.6421 0.4073 0.049 Uiso 1 1 calc R
C11 C 0.11302(14) 0.63465(18) 0.8871(3) 0.0296(6) Uani 1 1 d .
C2 C 0.29592(14) 0.65636(19) 0.7773(3) 0.0313(6) Uani 1 1 d .
H2A H 0.3268 0.6740 0.8788 0.038 Uiso 1 1 calc R
C10 C 0.17553(13) 0.61979(17) 0.6411(3) 0.0267(5) Uani 1 1 d .
C6 C 0.37788(15) 0.6090(2) 0.2720(4) 0.0381(7) Uani 1 1 d .
H6A H 0.3969 0.5971 0.1596 0.046 Uiso 1 1 calc R
C9 C 0.19957(13) 0.60596(18) 0.4755(3) 0.0298(6) Uani 1 1 d .
H9A H 0.1669 0.5902 0.3763 0.036 Uiso 1 1 calc R
C7 C 0.30533(15) 0.60056(19) 0.2896(3) 0.0337(6) Uani 1 1 d .
H7A H 0.2741 0.5840 0.1881 0.040 Uiso 1 1 calc R
C4 C 0.39828(15) 0.6510(2) 0.5824(4) 0.0371(6) Uani 1 1 d .
H4A H 0.4307 0.6687 0.6811 0.044 Uiso 1 1 calc R
H1A H 0.0665(17) 0.613(2) 0.654(4) 0.038(8) Uiso 1 1 d .

loop_
_atom_site_aniso_label
_atom_site_aniso_U_11
_atom_site_aniso_U_22
_atom_site_aniso_U_33
_atom_site_aniso_U_23
_atom_site_aniso_U_13
_atom_site_aniso_U_12
S1 0.0317(4) 0.0515(4) 0.0295(4) -0.0020(3) 0.0033(3) 0.0010(3)
O1 0.0296(10) 0.0377(10) 0.0268(9) -0.0039(7) -0.0008(7) 0.0003(7)
C1 0.0319(13) 0.0251(12) 0.0257(12) -0.0022(10) 0.0007(10) 0.0020(10)
C3 0.0291(13) 0.0249(13) 0.0368(14) 0.0006(11) -0.0009(11) -0.0002(10)
N1 0.0262(12) 0.0380(13) 0.0284(11) -0.0019(9) -0.0030(9) 0.0006(9)
C8 0.0305(13) 0.0233(12) 0.0307(13) 0.0022(10) -0.0002(10) 0.0011(10)
C5 0.0313(14) 0.0484(17) 0.0439(16) -0.0013(13) 0.0070(12) -0.0033(12)
C11 0.0311(13) 0.0275(13) 0.0295(13) -0.0008(10) -0.0031(10) 0.0020(11)
C2 0.0301(14) 0.0322(14) 0.0307(13) -0.0043(10) -0.0050(10) -0.0010(10)
C10 0.0270(12) 0.0255(13) 0.0272(12) -0.0003(9) -0.0010(10) -0.0007(10)
C6 0.0419(16) 0.0420(16) 0.0313(14) 0.0002(11) 0.0091(12) 0.0000(12)
C9 0.0320(14) 0.0300(13) 0.0263(13) -0.0001(10) -0.0049(10) -0.0012(10)
C7 0.0407(15) 0.0323(14) 0.0280(13) -0.0012(11) 0.0013(11) -0.0026(11)
C4 0.0321(14) 0.0428(16) 0.0359(14) -0.0042(12) -0.0010(11) -0.0048(12)

loop_
_atom_type_symbol
_atom_type_description
_atom_type_scat_dispersion_real
_atom_type_scat_dispersion_imag
_atom_type_scat_source
C C 0.0033 0.0016 'International Tables Vol C Tables 4.2.6.8 and 6.1.1.4'
H H 0.0000 0.0000 'International Tables Vol C Tables 4.2.6.8 and 6.1.1.4'
N N 0.0061 0.0033 'International Tables Vol C Tables 4.2.6.8 and 6.1.1.4'
O O 0.0106 0.0060 'International Tables Vol C Tables 4.2.6.8 and 6.1.1.4'
S S 0.1246 0.1234 'International Tables Vol C Tables 4.2.6.8 and 6.1.1.4'

loop_
_geom_angle_atom_site_label_1
_geom_angle_atom_site_label_2
_geom_angle_atom_site_label_3
_geom_angle
C11 O1 C1 107.93(18)
C2 C1 O1 127.8(2)
C2 C1 C10 124.1(2)
O1 C1 C10 108.1(2)
C4 C3 C2 121.2(2)
C4 C3 C8 118.6(2)
C2 C3 C8 120.2(2)
C11 N1 C10 110.9(2)
C11 N1 H1A 120.5(19)
C10 N1 H1A 127.1(19)
C7 C8 C9 121.7(2)
C7 C8 C3 118.1(2)
C9 C8 C3 120.2(2)
C4 C5 C6 120.4(3)
C4 C5 H5A 119.8
C6 C5 H5A 119.8
N1 C11 O1 108.3(2)
N1 C11 S1 130.3(2)
O1 C11 S1 121.39(18)
C1 C2 C3 116.7(2)
C1 C2 H2A 121.7
C3 C2 H2A 121.7
C9 C10 N1 134.3(2)
C9 C10 C1 121.0(2)
N1 C10 C1 104.7(2)
C7 C6 C5 120.1(2)
C7 C6 H6A 120.0
C5 C6 H6A 120.0
C10 C9 C8 117.8(2)
C10 C9 H9A 121.1
C8 C9 H9A 121.1
C6 C7 C8 121.5(2)
C6 C7 H7A 119.2
C8 C7 H7A 119.2
C5 C4 C3 121.4(3)
C5 C4 H4A 119.3
C3 C4 H4A 119.3

loop_
_geom_bond_atom_site_label_1
_geom_bond_atom_site_label_2
_geom_bond_distance
S1 C11 1.656(3)
O1 C11 1.366(3)
O1 C1 1.397(3)
C1 C2 1.348(3)
C1 C10 1.407(3)
C3 C4 1.415(4)
C3 C2 1.423(4)
C3 C8 1.433(4)
N1 C11 1.343(3)
N1 C10 1.395(3)
N1 H1A 0.85(3)
C8 C7 1.420(4)
C8 C9 1.422(3)
C5 C4 1.360(4)
C5 C6 1.409(4)
C5 H5A 0.9500
C2 H2A 0.9500
C10 C9 1.363(3)
C6 C7 1.361(4)
C6 H6A 0.9500
C9 H9A 0.9500
C7 H7A 0.9500
C4 H4A 0.9500

loop_
_geom_hbond_atom_site_label_D
_geom_hbond_atom_site_label_H
_geom_hbond_atom_site_label_A
_geom_hbond_distance_DH
_geom_hbond_distance_HA
_geom_hbond_distance_DA
_geom_hbond_angle_DHA
_geom_hbond_site_symmetry_A
N1 H1A S1 0.85(3) 2.50(3) 3.347(2) 171(3) 2_556

loop_
_geom_torsion_atom_site_label_1
_geom_torsion_atom_site_label_2
_geom_torsion_atom_site_label_3
_geom_torsion_atom_site_label_4
_geom_torsion
C11 O1 C1 C2 179.7(2)
C11 O1 C1 C10 -0.1(3)
C4 C3 C8 C7 0.4(3)
C2 C3 C8 C7 -179.0(2)
C4 C3 C8 C9 -179.9(2)
C2 C3 C8 C9 0.7(3)
C10 N1 C11 O1 -0.5(3)
C10 N1 C11 S1 -179.38(19)
C1 O1 C11 N1 0.4(3)
C1 O1 C11 S1 179.41(17)
O1 C1 C2 C3 179.1(2)
C10 C1 C2 C3 -1.1(4)
C4 C3 C2 C1 -178.9(2)
C8 C3 C2 C1 0.5(3)
C11 N1 C10 C9 179.7(3)
C11 N1 C10 C1 0.4(3)
C2 C1 C10 C9 0.6(4)
O1 C1 C10 C9 -179.6(2)
C2 C1 C10 N1 -180.0(2)
O1 C1 C10 N1 -0.1(3)
C4 C5 C6 C7 0.9(4)
N1 C10 C9 C8 -178.6(2)
C1 C10 C9 C8 0.6(3)
C7 C8 C9 C10 178.5(2)
C3 C8 C9 C10 -1.2(3)
C5 C6 C7 C8 -1.1(4)
C9 C8 C7 C6 -179.2(2)
C3 C8 C7 C6 0.5(4)
C6 C5 C4 C3 0.0(4)
C2 C3 C4 C5 178.8(2)
C8 C3 C4 C5 -0.6(4)
